data_2237536
loop_
_publ_author_name
'Purdy, Andrew'
'Parrish, Damon'

_publ_section_title
;
 <i>catena</i>-Poly[[(tetrahydrofuran-\k<i>O</i>)potassium]-di-\m-dimethylamido-\k^4^<i>N</i>:<i>N</i>-aluminium-di-\m-dimethylamido-\k^4^<i>N</i>:<i>N</i>-potassium-di-\m-dimethylamido-\k^4^<i>N</i>:<i>N</i>-aluminium-di-\m-dimethylamido-\k^4^<i>N</i>:<i>N</i>]
;
_journal_coeditor_code NK2195
_journal_issue 3
_journal_name_full 'Acta Crystallographica Section E'
_journal_page_first m147
_journal_paper_doi 10.1107/S1600536813003553
_journal_volume 69
_journal_year 2013
_chemical_formula_iupac '[Al2 K2 (C2 H6 N1)8 (C4 H8 O1)]'
_chemical_formula_moiety 'C20 H56 Al2 K2 N8 O1'
_chemical_formula_sum 'C20 H56 Al2 K2 N8 O'
_chemical_formula_weight 556.88
_chemical_name_systematic
<i>catena</i>-Poly[[(tetrahydrofuran-\k<i>O</i>)potassium]-di-\m-dimethylamido-\k^4^<i>N</i>:<i>N</i>-aluminium-di-\m-dimethylamido-\k^4^<i>N</i>:<i>N</i>-potassium-di-\m-dimethylamido-\k^4^<i>N</i>:<i>N</i>-aluminium-di-\m-dimethylamido-\k^4^<i>N</i>:<i>N</i>]
_space_group_IT_number 15
_symmetry_cell_setting monoclinic
_symmetry_space_group_name_Hall '-C 2yc'
_symmetry_space_group_name_H-M 'C 1 2/c 1'
_atom_sites_solution_hydrogens geom
_atom_sites_solution_primary direct
_atom_sites_solution_secondary difmap
_audit_creation_method SHELXL-97
_cell_angle_alpha 90.00
_cell_angle_beta 90.979(5)
_cell_angle_gamma 90.00
_cell_formula_units_Z 4
_cell_length_a 13.247(4)
_cell_length_b 12.075(4)
_cell_length_c 20.822(7)
_cell_measurement_reflns_used 6485
_cell_measurement_temperature 173(2)
_cell_measurement_theta_max 30.16
_cell_measurement_theta_min 2.28
_cell_volume 3330.1(19)
_computing_cell_refinement 'SAINT (Bruker, 2008)'
_computing_data_collection 'APEX2 (Bruker, 2008)'
_computing_data_reduction
;
SAINT (Bruker, 2008)
;
_computing_molecular_graphics 'SHELXTL (Sheldrick, 2008)'
_computing_publication_material 'SHELXTL (Sheldrick, 2008)'
_computing_structure_refinement 'SHELXTL (Sheldrick, 2008)'
_computing_structure_solution 'SHELXTL (Sheldrick, 2008)'
_diffrn_ambient_temperature 173(2)
_diffrn_measured_fraction_theta_full 0.939
_diffrn_measured_fraction_theta_max 0.939
_diffrn_measurement_device_type 'Bruker SMART APEXII CCD'
_diffrn_measurement_method '\w scans'
_diffrn_radiation_monochromator graphite
_diffrn_radiation_source 'fine-focus sealed tube'
_diffrn_radiation_type MoK\a
_diffrn_radiation_wavelength 0.71073
_diffrn_reflns_av_R_equivalents 0.0228
_diffrn_reflns_av_sigmaI/netI 0.0218
_diffrn_reflns_limit_h_max 18
_diffrn_reflns_limit_h_min -18
_diffrn_reflns_limit_k_max 17
_diffrn_reflns_limit_k_min -15
_diffrn_reflns_limit_l_max 29
_diffrn_reflns_limit_l_min -29
_diffrn_reflns_number 18795
_diffrn_reflns_theta_full 30.90
_diffrn_reflns_theta_max 30.90
_diffrn_reflns_theta_min 1.96
_exptl_absorpt_coefficient_mu 0.362
_exptl_absorpt_correction_T_max 0.8629
_exptl_absorpt_correction_T_min 0.7756
_exptl_absorpt_correction_type multi-scan
_exptl_absorpt_process_details '(SADABS; Bruker, 2008)'
_exptl_crystal_colour orange
_exptl_crystal_density_diffrn 1.111
_exptl_crystal_density_method 'not measured'
_exptl_crystal_description chunk
_exptl_crystal_F_000 1216
_exptl_crystal_size_max 0.74
_exptl_crystal_size_mid 0.57
_exptl_crystal_size_min 0.42
_refine_diff_density_max 0.245
_refine_diff_density_min -0.298
_refine_ls_extinction_method none
_refine_ls_goodness_of_fit_ref 1.027
_refine_ls_hydrogen_treatment constr
_refine_ls_matrix_type full
_refine_ls_number_parameters 155
_refine_ls_number_reflns 4928
_refine_ls_number_restraints 0
_refine_ls_restrained_S_all 1.027
_refine_ls_R_factor_all 0.0475
_refine_ls_R_factor_gt 0.0361
_refine_ls_shift/su_max 0.001
_refine_ls_shift/su_mean 0.000
_refine_ls_structure_factor_coef Fsqd
_refine_ls_weighting_details 'calc w=1/[\s^2^(Fo^2^)+(0.0567P)^2^+0.9926P] where P=(Fo^2^+2Fc^2^)/3'
_refine_ls_weighting_scheme calc
_refine_ls_wR_factor_gt 0.1005
_refine_ls_wR_factor_ref 0.1068
_reflns_number_gt 3986
_reflns_number_total 4928
_reflns_threshold_expression I>2sigma(I)
_cod_data_source_file nk2195.cif
_cod_data_source_block I
_cod_original_sg_symbol_H-M 'C 2/c'
_cod_original_formula_sum 'C20 H56 Al2 K2 N8 O1'
_cod_database_code 2237536
_cod_database_fobs_code 2237536

loop_
_symmetry_equiv_pos_as_xyz
'x, y, z'
'-x, y, -z+1/2'
'x+1/2, y+1/2, z'
'-x+1/2, y+1/2, -z+1/2'
'-x, -y, -z'
'x, -y, z-1/2'
'-x+1/2, -y+1/2, -z'
'x+1/2, -y+1/2, z-1/2'

loop_
_atom_site_type_symbol
_atom_site_label
_atom_site_fract_x
_atom_site_fract_y
_atom_site_fract_z
_atom_site_U_iso_or_equiv
_atom_site_adp_type
_atom_site_calc_flag
_atom_site_refinement_flags
_atom_site_occupancy
_atom_site_symmetry_multiplicity
K K1 0.5000 0.32471(3) 0.7500 0.03918(11) Uani d S 1 2
K K2 0.5000 0.0000 0.5000 0.07103(19) Uani d S 1 2
Al Al 0.52871(2) 0.22259(3) 0.595808(16) 0.02748(9) Uani d . 1 1
O O1S 0.5000 0.54941(12) 0.7500 0.0520(3) Uani d S 1 2
N N1 0.50523(8) 0.23469(9) 0.50846(5) 0.0361(2) Uani d . 1 1
N N2 0.60258(8) 0.34150(9) 0.62545(5) 0.0374(2) Uani d . 1 1
N N3 0.59582(7) 0.09033(8) 0.61187(5) 0.0338(2) Uani d . 1 1
N N4 0.40721(7) 0.21492(9) 0.63840(5) 0.0358(2) Uani d . 1 1
C C1S 0.57959(13) 0.61739(15) 0.77418(9) 0.0614(4) Uani d . 1 1
H H1SA 0.6445 0.5961 0.7547 0.074 Uiso calc R 1 1
H H1SB 0.5862 0.6096 0.8214 0.074 Uiso calc R 1 1
C C2S 0.55312(18) 0.73207(19) 0.75688(16) 0.1055(10) Uani d . 1 1
H H2SA 0.5692 0.7829 0.7929 0.127 Uiso calc R 1 1
H H2SB 0.5910 0.7561 0.7188 0.127 Uiso calc R 1 1
C C11 0.40625(11) 0.24265(14) 0.47861(7) 0.0497(3) Uani d . 1 1
H H11A 0.4061 0.2036 0.4374 0.075 Uiso calc R 1 1
H H11B 0.3893 0.3207 0.4715 0.075 Uiso calc R 1 1
H H11C 0.3562 0.2090 0.5067 0.075 Uiso calc R 1 1
C C12 0.58075(12) 0.27839(15) 0.46587(7) 0.0543(4) Uani d . 1 1
H H12A 0.5837 0.2323 0.4272 0.081 Uiso calc R 1 1
H H12B 0.6468 0.2781 0.4878 0.081 Uiso calc R 1 1
H H12C 0.5629 0.3544 0.4537 0.081 Uiso calc R 1 1
C C21 0.59360(13) 0.44990(12) 0.59569(8) 0.0533(4) Uani d . 1 1
H H21A 0.6505 0.4617 0.5670 0.080 Uiso calc R 1 1
H H21B 0.5942 0.5071 0.6291 0.080 Uiso calc R 1 1
H H21C 0.5301 0.4540 0.5709 0.080 Uiso calc R 1 1
C C22 0.69696(10) 0.33235(13) 0.66072(8) 0.0501(3) Uani d . 1 1
H H22A 0.7531 0.3352 0.6307 0.075 Uiso calc R 1 1
H H22B 0.6988 0.2619 0.6841 0.075 Uiso calc R 1 1
H H22C 0.7030 0.3937 0.6913 0.075 Uiso calc R 1 1
C C31 0.68988(10) 0.06920(12) 0.57922(7) 0.0474(3) Uani d . 1 1
H H31A 0.6982 -0.0108 0.5731 0.057 Uiso d R 1 1
H H31B 0.7463 0.0979 0.6052 0.057 Uiso d R 1 1
H H31C 0.6885 0.1061 0.5373 0.057 Uiso d R 1 1
C C32 0.59875(13) 0.03606(14) 0.67380(7) 0.0561(4) Uani d . 1 1
H H32A 0.6057 -0.0440 0.6677 0.084 Uiso calc R 1 1
H H32B 0.5361 0.0516 0.6965 0.084 Uiso calc R 1 1
H H32C 0.6564 0.0639 0.6991 0.084 Uiso calc R 1 1
C C41 0.34632(11) 0.11493(15) 0.63898(8) 0.0555(4) Uani d . 1 1
H H41A 0.3036 0.1123 0.6001 0.083 Uiso calc R 1 1
H H41B 0.3036 0.1151 0.6769 0.083 Uiso calc R 1 1
H H41C 0.3906 0.0500 0.6403 0.083 Uiso calc R 1 1
C C42 0.34249(10) 0.31184(15) 0.63825(8) 0.0526(4) Uani d . 1 1
H H42A 0.2979 0.3102 0.6002 0.079 Uiso calc R 1 1
H H42B 0.3841 0.3789 0.6373 0.079 Uiso calc R 1 1
H H42C 0.3017 0.3119 0.6771 0.079 Uiso calc R 1 1

loop_
_atom_site_aniso_label
_atom_site_aniso_U_11
_atom_site_aniso_U_22
_atom_site_aniso_U_33
_atom_site_aniso_U_12
_atom_site_aniso_U_13
_atom_site_aniso_U_23
K1 0.0424(2) 0.0394(2) 0.03566(19) 0.000 -0.00112(14) 0.000
K2 0.1055(4) 0.0351(2) 0.0709(3) 0.0086(3) -0.0445(3) -0.0172(2)
Al 0.02602(16) 0.02410(17) 0.03224(17) -0.00161(12) -0.00140(12) -0.00017(12)
O1S 0.0558(8) 0.0413(8) 0.0586(9) 0.000 -0.0084(7) 0.000
N1 0.0381(5) 0.0367(6) 0.0335(5) 0.0005(4) -0.0032(4) 0.0051(4)
N2 0.0341(5) 0.0293(5) 0.0488(6) -0.0068(4) -0.0032(4) -0.0014(4)
N3 0.0348(5) 0.0297(5) 0.0369(5) 0.0023(4) -0.0034(4) 0.0035(4)
N4 0.0268(4) 0.0388(6) 0.0418(5) -0.0039(4) 0.0001(4) -0.0010(4)
C1S 0.0516(8) 0.0589(10) 0.0732(11) -0.0001(7) -0.0148(7) -0.0021(8)
C2S 0.0924(17) 0.0547(13) 0.167(3) -0.0215(11) -0.0594(17) 0.0213(14)
C11 0.0500(8) 0.0513(8) 0.0473(7) 0.0007(6) -0.0152(6) 0.0074(6)
C12 0.0571(9) 0.0629(10) 0.0433(7) 0.0029(7) 0.0091(6) 0.0151(7)
C21 0.0656(9) 0.0294(7) 0.0650(9) -0.0119(6) 0.0007(7) 0.0004(6)
C22 0.0353(6) 0.0531(9) 0.0615(9) -0.0094(6) -0.0054(6) -0.0121(7)
C31 0.0379(6) 0.0431(8) 0.0611(8) 0.0102(6) -0.0014(6) 0.0014(6)
C32 0.0657(10) 0.0530(9) 0.0494(8) 0.0089(7) -0.0050(7) 0.0171(7)
C41 0.0431(7) 0.0640(10) 0.0593(9) -0.0239(7) 0.0007(6) 0.0040(7)
C42 0.0341(6) 0.0654(10) 0.0581(9) 0.0127(6) -0.0050(6) -0.0092(7)

loop_
_atom_type_symbol
_atom_type_description
_atom_type_scat_dispersion_real
_atom_type_scat_dispersion_imag
_atom_type_scat_source
C C 0.0033 0.0016 'International Tables Vol C Tables 4.2.6.8 and 6.1.1.4'
H H 0.0000 0.0000 'International Tables Vol C Tables 4.2.6.8 and 6.1.1.4'
Al Al 0.0645 0.0514 'International Tables Vol C Tables 4.2.6.8 and 6.1.1.4'
K K 0.2009 0.2494 'International Tables Vol C Tables 4.2.6.8 and 6.1.1.4'
N N 0.0061 0.0033 'International Tables Vol C Tables 4.2.6.8 and 6.1.1.4'
O O 0.0106 0.0060 'International Tables Vol C Tables 4.2.6.8 and 6.1.1.4'

loop_
_geom_angle_atom_site_label_1
_geom_angle_atom_site_label_2
_geom_angle_atom_site_label_3
_geom_angle_site_symmetry_1
_geom_angle_site_symmetry_3
_geom_angle
O1S K1 N4 . 2_656 116.93(2)
O1S K1 N4 . . 116.93(2)
N4 K1 N4 2_656 . 126.15(5)
O1S K1 N2 . . 86.06(2)
N4 K1 N2 2_656 . 122.31(3)
N4 K1 N2 . . 61.81(3)
O1S K1 N2 . 2_656 86.07(2)
N4 K1 N2 2_656 2_656 61.81(3)
N4 K1 N2 . 2_656 122.31(3)
N2 K1 N2 . 2_656 172.13(4)
O1S K1 C42 . 2_656 92.87(3)
N4 K1 C42 2_656 2_656 27.65(4)
N4 K1 C42 . 2_656 147.19(4)
N2 K1 C42 . 2_656 110.37(4)
N2 K1 C42 2_656 2_656 70.05(4)
O1S K1 C42 . . 92.87(3)
N4 K1 C42 2_656 . 147.19(4)
N4 K1 C42 . . 27.64(4)
N2 K1 C42 . . 70.05(4)
N2 K1 C42 2_656 . 110.37(4)
C42 K1 C42 2_656 . 174.26(7)
O1S K1 C22 . 2_656 88.36(3)
N4 K1 C22 2_656 2_656 83.60(4)
N4 K1 C22 . 2_656 97.90(4)
N2 K1 C22 . 2_656 152.99(3)
N2 K1 C22 2_656 2_656 26.51(3)
C42 K1 C22 2_656 2_656 96.27(4)
C42 K1 C22 . 2_656 83.89(5)
O1S K1 C22 . . 88.36(3)
N4 K1 C22 2_656 . 97.90(4)
N4 K1 C22 . . 83.60(4)
N2 K1 C22 . . 26.51(3)
N2 K1 C22 2_656 . 153.00(3)
C42 K1 C22 2_656 . 83.89(5)
C42 K1 C22 . . 96.27(5)
C22 K1 C22 2_656 . 176.73(6)
O1S K1 Al . 2_656 110.839(12)
N4 K1 Al 2_656 2_656 32.32(2)
N4 K1 Al . 2_656 121.53(3)
N2 K1 Al . 2_656 153.72(2)
N2 K1 Al 2_656 2_656 32.03(2)
C42 K1 Al 2_656 2_656 50.99(3)
C42 K1 Al . 2_656 126.43(4)
C22 K1 Al 2_656 2_656 51.29(3)
C22 K1 Al . 2_656 130.21(3)
O1S K1 Al . . 110.838(12)
N4 K1 Al 2_656 . 121.53(3)
N4 K1 Al . . 32.32(2)
N2 K1 Al . . 32.03(2)
N2 K1 Al 2_656 . 153.72(3)
C42 K1 Al 2_656 . 126.43(4)
C42 K1 Al . . 50.99(3)
C22 K1 Al 2_656 . 130.21(3)
C22 K1 Al . . 51.29(3)
Al K1 Al 2_656 . 138.32(2)
N1 K2 N1 . 5_656 180.0
N1 K2 N3 . 5_656 116.27(3)
N1 K2 N3 5_656 5_656 63.73(3)
N1 K2 N3 . . 63.73(3)
N1 K2 N3 5_656 . 116.26(3)
N3 K2 N3 5_656 . 179.9990(10)
N1 K2 C31 . 5_656 108.71(3)
N1 K2 C31 5_656 5_656 71.29(3)
N3 K2 C31 5_656 5_656 27.85(3)
N3 K2 C31 . 5_656 152.15(3)
N1 K2 C31 . . 71.29(3)
N1 K2 C31 5_656 . 108.71(3)
N3 K2 C31 5_656 . 152.15(3)
N3 K2 C31 . . 27.85(3)
C31 K2 C31 5_656 . 180.0
N1 K2 C11 . 5_656 153.26(3)
N1 K2 C11 5_656 5_656 26.74(3)
N3 K2 C11 5_656 5_656 85.98(4)
N3 K2 C11 . 5_656 94.02(4)
C31 K2 C11 5_656 5_656 97.83(4)
C31 K2 C11 . 5_656 82.17(4)
N1 K2 C11 . . 26.74(3)
N1 K2 C11 5_656 . 153.26(3)
N3 K2 C11 5_656 . 94.02(4)
N3 K2 C11 . . 85.98(4)
C31 K2 C11 5_656 . 82.17(4)
C31 K2 C11 . . 97.83(4)
C11 K2 C11 5_656 . 180.0
N1 K2 Al . 5_656 146.74(2)
N1 K2 Al 5_656 5_656 33.26(2)
N3 K2 Al 5_656 5_656 33.45(2)
N3 K2 Al . 5_656 146.55(2)
C31 K2 Al 5_656 5_656 52.16(3)
C31 K2 Al . 5_656 127.84(3)
C11 K2 Al 5_656 5_656 52.61(3)
C11 K2 Al . 5_656 127.39(3)
N1 K2 Al . . 33.26(2)
N1 K2 Al 5_656 . 146.74(2)
N3 K2 Al 5_656 . 146.55(2)
N3 K2 Al . . 33.45(2)
C31 K2 Al 5_656 . 127.84(3)
C31 K2 Al . . 52.16(3)
C11 K2 Al 5_656 . 127.39(3)
C11 K2 Al . . 52.61(3)
Al K2 Al 5_656 . 180.0
N1 K2 H31A . . 89.5
N1 K2 H31A 5_656 . 90.5
N3 K2 H31A 5_656 . 140.2
N3 K2 H31A . . 39.8
C31 K2 H31A 5_656 . 161.6
C31 K2 H31A . . 18.4
C11 K2 H31A 5_656 . 63.8
C11 K2 H31A . . 116.2
Al K2 H31A 5_656 . 110.7
Al K2 H31A . . 69.3
N1 K2 H31C . . 61.5
N1 K2 H31C 5_656 . 118.5
N3 K2 H31C 5_656 . 139.2
N3 K2 H31C . . 40.8
C31 K2 H31C 5_656 . 161.6
C31 K2 H31C . . 18.4
C11 K2 H31C 5_656 . 92.1
C11 K2 H31C . . 87.9
Al K2 H31C 5_656 . 126.8
Al K2 H31C . . 53.2
H31A K2 H31C . . 31.3
N2 Al N1 . . 110.41(5)
N2 Al N4 . . 109.88(5)
N1 Al N4 . . 110.02(5)
N2 Al N3 . . 111.17(5)
N1 Al N3 . . 108.54(5)
N4 Al N3 . . 106.74(5)
N2 Al K2 . . 151.29(4)
N1 Al K2 . . 57.56(4)
N4 Al K2 . . 98.83(4)
N3 Al K2 . . 57.88(4)
N2 Al K1 . . 58.49(4)
N1 Al K1 . . 149.91(4)
N4 Al K1 . . 57.63(3)
N3 Al K1 . . 101.48(4)
K2 Al K1 . . 145.105(13)
C1S O1S C1S . 2_656 109.46(18)
C1S O1S K1 . . 125.27(9)
C1S O1S K1 2_656 . 125.27(9)
C11 N1 C12 . . 110.11(11)
C11 N1 Al . . 124.45(9)
C12 N1 Al . . 121.72(9)
C11 N1 K2 . . 91.07(8)
C12 N1 K2 . . 110.00(9)
Al N1 K2 . . 89.18(4)
C22 N2 C21 . . 110.49(11)
C22 N2 Al . . 124.23(9)
C21 N2 Al . . 121.43(9)
C22 N2 K1 . . 87.45(8)
C21 N2 K1 . . 113.62(9)
Al N2 K1 . . 89.48(4)
C32 N3 C31 . . 109.13(11)
C32 N3 Al . . 123.79(10)
C31 N3 Al . . 118.63(9)
C32 N3 K2 . . 124.05(9)
C31 N3 K2 . . 85.63(8)
Al N3 K2 . . 88.67(4)
C42 N4 C41 . . 110.02(12)
C42 N4 Al . . 118.47(10)
C41 N4 Al . . 122.18(10)
C42 N4 K1 . . 82.91(8)
C41 N4 K1 . . 126.56(9)
Al N4 K1 . . 90.05(4)
O1S C1S C2S . . 106.52(14)
O1S C1S H1SA . . 110.4
C2S C1S H1SA . . 110.4
O1S C1S H1SB . . 110.4
C2S C1S H1SB . . 110.4
H1SA C1S H1SB . . 108.6
C2S C2S C1S 2_656 . 106.16(14)
C2S C2S H2SA 2_656 . 110.5
C1S C2S H2SA . . 110.5
C2S C2S H2SB 2_656 . 110.5
C1S C2S H2SB . . 110.5
H2SA C2S H2SB . . 108.7
N1 C11 K2 . . 62.19(7)
N1 C11 H11A . . 109.5
K2 C11 H11A . . 71.2
N1 C11 H11B . . 109.5
K2 C11 H11B . . 170.5
H11A C11 H11B . . 109.5
N1 C11 H11C . . 109.5
K2 C11 H11C . . 78.6
H11A C11 H11C . . 109.5
H11B C11 H11C . . 109.5
N1 C12 H12A . . 109.5
N1 C12 H12B . . 109.5
H12A C12 H12B . . 109.5
N1 C12 H12C . . 109.5
H12A C12 H12C . . 109.5
H12B C12 H12C . . 109.5
N2 C21 H21A . . 109.5
N2 C21 H21B . . 109.5
H21A C21 H21B . . 109.5
N2 C21 H21C . . 109.5
H21A C21 H21C . . 109.5
H21B C21 H21C . . 109.5
N2 C22 K1 . . 66.04(7)
N2 C22 H22A . . 109.5
K1 C22 H22A . . 175.5
N2 C22 H22B . . 109.5
K1 C22 H22B . . 72.8
H22A C22 H22B . . 109.5
N2 C22 H22C . . 109.5
K1 C22 H22C . . 72.9
H22A C22 H22C . . 109.5
H22B C22 H22C . . 109.5
N3 C31 K2 . . 66.52(7)
N3 C31 H31A . . 109.5
K2 C31 H31A . . 76.0
N3 C31 H31B . . 109.4
K2 C31 H31B . . 174.3
H31A C31 H31B . . 109.5
N3 C31 H31C . . 109.5
K2 C31 H31C . . 69.3
H31A C31 H31C . . 109.4
H31B C31 H31C . . 109.4
N3 C32 H32A . . 109.5
N3 C32 H32B . . 109.5
H32A C32 H32B . . 109.5
N3 C32 H32C . . 109.5
H32A C32 H32C . . 109.5
H32B C32 H32C . . 109.5
N4 C41 H41A . . 109.5
N4 C41 H41B . . 109.5
H41A C41 H41B . . 109.5
N4 C41 H41C . . 109.5
H41A C41 H41C . . 109.5
H41B C41 H41C . . 109.5
N4 C42 K1 . . 69.45(7)
N4 C42 H42A . . 109.5
K1 C42 H42A . . 174.5
N4 C42 H42B . . 109.5
K1 C42 H42B . . 66.5
H42A C42 H42B . . 109.5
N4 C42 H42C . . 109.5
K1 C42 H42C . . 75.8
H42A C42 H42C . . 109.5
H42B C42 H42C . . 109.5

loop_
_geom_bond_atom_site_label_1
_geom_bond_atom_site_label_2
_geom_bond_site_symmetry_2
_geom_bond_distance
K1 O1S . 2.7133(18)
K1 N4 2_656 2.9274(12)
K1 N4 . 2.9275(12)
K1 N2 . 2.9553(14)
K1 N2 2_656 2.9553(14)
K1 C42 2_656 3.1026(16)
K1 C42 . 3.1026(16)
K1 C22 2_656 3.2306(17)
K1 C22 . 3.2307(17)
K1 Al 2_656 3.4662(11)
K1 Al . 3.4662(11)
K2 N1 . 2.8402(14)
K2 N1 5_656 2.8402(14)
K2 N3 5_656 2.8506(12)
K2 N3 . 2.8506(12)
K2 C31 5_656 3.0990(16)
K2 C31 . 3.0991(16)
K2 C11 5_656 3.2103(18)
K2 C11 . 3.2103(18)
K2 Al 5_656 3.3649(9)
K2 Al . 3.3649(9)
K2 H31A . 3.0156
K2 H31C . 2.9013
Al N2 . 1.8383(11)
Al N1 . 1.8457(12)
Al N4 . 1.8533(11)
Al N3 . 1.8554(11)
O1S C1S . 1.4215(19)
O1S C1S 2_656 1.4215(19)
N1 C11 . 1.4446(17)
N1 C12 . 1.4478(17)
N2 C22 . 1.4433(17)
N2 C21 . 1.4522(18)
N3 C32 . 1.4464(17)
N3 C31 . 1.4521(17)
N4 C42 . 1.4506(18)
N4 C41 . 1.4522(18)
C1S C2S . 1.472(3)
C1S H1SA . 0.9900
C1S H1SB . 0.9900
C2S C2S 2_656 1.431(4)
C2S H2SA . 0.9900
C2S H2SB . 0.9900
C11 H11A . 0.9800
C11 H11B . 0.9800
C11 H11C . 0.9800
C12 H12A . 0.9800
C12 H12B . 0.9800
C12 H12C . 0.9800
C21 H21A . 0.9800
C21 H21B . 0.9800
C21 H21C . 0.9800
C22 H22A . 0.9800
C22 H22B . 0.9800
C22 H22C . 0.9800
C31 H31A . 0.9807
C31 H31B . 0.9791
C31 H31C . 0.9800
C32 H32A . 0.9800
C32 H32B . 0.9800
C32 H32C . 0.9800
C41 H41A . 0.9800
C41 H41B . 0.9800
C41 H41C . 0.9800
C42 H42A . 0.9800
C42 H42B . 0.9800
C42 H42C . 0.9800

loop_
_geom_torsion_atom_site_label_1
_geom_torsion_atom_site_label_2
_geom_torsion_atom_site_label_3
_geom_torsion_atom_site_label_4
_geom_torsion_site_symmetry_1
_geom_torsion_site_symmetry_4
_geom_torsion
N1 K2 Al N2 . . -72.54(9)
N1 K2 Al N2 5_656 . 107.46(9)
N3 K2 Al N2 5_656 . -104.99(9)
N3 K2 Al N2 . . 75.01(9)
C31 K2 Al N2 5_656 . -136.20(9)
C31 K2 Al N2 . . 43.80(9)
C11 K2 Al N2 5_656 . 79.62(9)
C11 K2 Al N2 . . -100.37(9)
Al K2 Al N2 5_656 . -90.4(6)
N1 K2 Al N1 5_656 . 180.0
N3 K2 Al N1 5_656 . -32.45(6)
N3 K2 Al N1 . . 147.55(6)
C31 K2 Al N1 5_656 . -63.66(5)
C31 K2 Al N1 . . 116.34(5)
C11 K2 Al N1 5_656 . 152.16(5)
C11 K2 Al N1 . . -27.84(5)
Al K2 Al N1 5_656 . -17.8(6)
N1 K2 Al N4 . . 108.17(5)
N1 K2 Al N4 5_656 . -71.83(5)
N3 K2 Al N4 5_656 . 75.72(5)
N3 K2 Al N4 . . -104.28(5)
C31 K2 Al N4 5_656 . 44.51(5)
C31 K2 Al N4 . . -135.49(5)
C11 K2 Al N4 5_656 . -99.67(5)
C11 K2 Al N4 . . 80.33(5)
Al K2 Al N4 5_656 . 90.3(6)
N1 K2 Al N3 . . -147.55(6)
N1 K2 Al N3 5_656 . 32.45(6)
N3 K2 Al N3 5_656 . 179.9980(10)
C31 K2 Al N3 5_656 . 148.79(5)
C31 K2 Al N3 . . -31.21(5)
C11 K2 Al N3 5_656 . 4.61(5)
C11 K2 Al N3 . . -175.39(5)
Al K2 Al N3 5_656 . -165.4(5)
N1 K2 Al K1 . . 151.74(5)
N1 K2 Al K1 5_656 . -28.26(5)
N3 K2 Al K1 5_656 . 119.29(4)
N3 K2 Al K1 . . -60.71(4)
C31 K2 Al K1 5_656 . 88.08(4)
C31 K2 Al K1 . . -91.92(4)
C11 K2 Al K1 5_656 . -56.10(4)
C11 K2 Al K1 . . 123.91(4)
Al K2 Al K1 5_656 . 133.9(5)
O1S K1 Al N2 . . 41.68(4)
N4 K1 Al N2 2_656 . -101.64(5)
N4 K1 Al N2 . . 149.41(6)
N2 K1 Al N2 2_656 . 168.89(6)
C42 K1 Al N2 2_656 . -68.66(6)
C42 K1 Al N2 . . 117.83(6)
C22 K1 Al N2 2_656 . 148.04(6)
C22 K1 Al N2 . . -28.19(5)
Al K1 Al N2 2_656 . -138.33(4)
O1S K1 Al N1 . . -34.33(7)
N4 K1 Al N1 2_656 . -177.64(7)
N4 K1 Al N1 . . 73.41(8)
N2 K1 Al N1 . . -76.00(8)
N2 K1 Al N1 2_656 . 92.89(9)
C42 K1 Al N1 2_656 . -144.66(8)
C42 K1 Al N1 . . 41.82(8)
C22 K1 Al N1 2_656 . 72.04(8)
C22 K1 Al N1 . . -104.20(8)
Al K1 Al N1 2_656 . 145.67(7)
O1S K1 Al N4 . . -107.73(4)
N4 K1 Al N4 2_656 . 108.95(6)
N2 K1 Al N4 . . -149.41(6)
N2 K1 Al N4 2_656 . 19.48(7)
C42 K1 Al N4 2_656 . 141.93(6)
C42 K1 Al N4 . . -31.58(6)
C22 K1 Al N4 2_656 . -1.37(6)
C22 K1 Al N4 . . -177.60(6)
Al K1 Al N4 2_656 . 72.26(4)
O1S K1 Al N3 . . 149.60(3)
N4 K1 Al N3 2_656 . 6.28(4)
N4 K1 Al N3 . . -102.67(5)
N2 K1 Al N3 . . 107.92(6)
N2 K1 Al N3 2_656 . -83.18(6)
C42 K1 Al N3 2_656 . 39.26(5)
C42 K1 Al N3 . . -134.25(6)
C22 K1 Al N3 2_656 . -104.04(5)
C22 K1 Al N3 . . 79.73(5)
Al K1 Al N3 2_656 . -30.40(3)
O1S K1 Al K2 . . -161.489(17)
N4 K1 Al K2 2_656 . 55.20(4)
N4 K1 Al K2 . . -53.75(4)
N2 K1 Al K2 . . 156.84(5)
N2 K1 Al K2 2_656 . -34.27(6)
C42 K1 Al K2 2_656 . 88.18(4)
C42 K1 Al K2 . . -85.34(5)
C22 K1 Al K2 2_656 . -55.12(4)
C22 K1 Al K2 . . 128.64(4)
Al K1 Al K2 2_656 . 18.510(17)
N4 K1 O1S C1S 2_656 . 37.19(10)
N4 K1 O1S C1S . . -142.81(10)
N2 K1 O1S C1S . . -87.28(10)
N2 K1 O1S C1S 2_656 . 92.72(10)
C42 K1 O1S C1S 2_656 . 22.96(10)
C42 K1 O1S C1S . . -157.04(10)
C22 K1 O1S C1S 2_656 . 119.16(10)
C22 K1 O1S C1S . . -60.84(10)
Al K1 O1S C1S 2_656 . 72.02(10)
Al K1 O1S C1S . . -107.98(10)
N4 K1 O1S C1S 2_656 2_656 -142.81(10)
N4 K1 O1S C1S . 2_656 37.19(10)
N2 K1 O1S C1S . 2_656 92.72(10)
N2 K1 O1S C1S 2_656 2_656 -87.28(10)
C42 K1 O1S C1S 2_656 2_656 -157.04(10)
C42 K1 O1S C1S . 2_656 22.96(10)
C22 K1 O1S C1S 2_656 2_656 -60.84(10)
C22 K1 O1S C1S . 2_656 119.16(10)
Al K1 O1S C1S 2_656 2_656 -107.98(10)
Al K1 O1S C1S . 2_656 72.02(10)
N2 Al N1 C11 . . -118.54(11)
N4 Al N1 C11 . . 2.91(13)
N3 Al N1 C11 . . 119.37(11)
K2 Al N1 C11 . . 90.73(11)
K1 Al N1 C11 . . -56.57(15)
N2 Al N1 C12 . . 37.57(12)
N4 Al N1 C12 . . 159.02(11)
N3 Al N1 C12 . . -84.52(12)
K2 Al N1 C12 . . -113.16(12)
K1 Al N1 C12 . . 99.54(12)
N2 Al N1 K2 . . 150.73(4)
N4 Al N1 K2 . . -87.82(5)
N3 Al N1 K2 . . 28.64(5)
K1 Al N1 K2 . . -147.30(5)
N1 K2 N1 C11 5_656 . -116(15)
N3 K2 N1 C11 5_656 . 36.29(8)
N3 K2 N1 C11 . . -143.71(8)
C31 K2 N1 C11 5_656 . 7.20(9)
C31 K2 N1 C11 . . -172.80(9)
C11 K2 N1 C11 5_656 . 180.0
Al K2 N1 C11 5_656 . 55.55(9)
Al K2 N1 C11 . . -124.45(9)
N1 K2 N1 C12 5_656 . 132(15)
N3 K2 N1 C12 5_656 . -75.59(9)
N3 K2 N1 C12 . . 104.41(9)
C31 K2 N1 C12 5_656 . -104.68(9)
C31 K2 N1 C12 . . 75.32(9)
C11 K2 N1 C12 5_656 . 68.11(12)
C11 K2 N1 C12 . . -111.88(12)
Al K2 N1 C12 5_656 . -56.33(10)
Al K2 N1 C12 . . 123.67(10)
N1 K2 N1 Al 5_656 . 8(15)
N3 K2 N1 Al 5_656 . 160.74(3)
N3 K2 N1 Al . . -19.26(3)
C31 K2 N1 Al 5_656 . 131.65(4)
C31 K2 N1 Al . . -48.35(4)
C11 K2 N1 Al 5_656 . -55.56(9)
C11 K2 N1 Al . . 124.45(9)
Al K2 N1 Al 5_656 . 180.0
N1 Al N2 C22 . . -124.71(11)
N4 Al N2 C22 . . 113.76(11)
N3 Al N2 C22 . . -4.18(12)
K2 Al N2 C22 . . -65.50(15)
K1 Al N2 C22 . . 86.56(11)
N1 Al N2 C21 . . 31.07(12)
N4 Al N2 C21 . . -90.46(12)
N3 Al N2 C21 . . 151.60(10)
K2 Al N2 C21 . . 90.28(13)
K1 Al N2 C21 . . -117.65(12)
N1 Al N2 K1 . . 148.73(4)
N4 Al N2 K1 . . 27.20(5)
N3 Al N2 K1 . . -90.74(5)
K2 Al N2 K1 . . -152.06(5)
O1S K1 N2 C22 . . 94.23(7)
N4 K1 N2 C22 2_656 . -25.34(9)
N4 K1 N2 C22 . . -142.28(9)
N2 K1 N2 C22 2_656 . 94.24(8)
C42 K1 N2 C22 2_656 . 2.63(9)
C42 K1 N2 C22 . . -171.27(9)
C22 K1 N2 C22 2_656 . 172.81(13)
Al K1 N2 C22 2_656 . -37.53(10)
Al K1 N2 C22 . . -124.29(9)
O1S K1 N2 C21 . . -17.06(9)
N4 K1 N2 C21 2_656 . -136.63(9)
N4 K1 N2 C21 . . 106.44(9)
N2 K1 N2 C21 2_656 . -17.05(9)
C42 K1 N2 C21 2_656 . -108.66(9)
C42 K1 N2 C21 . . 77.44(9)
C22 K1 N2 C21 2_656 . 61.52(13)
C22 K1 N2 C21 . . -111.29(12)
Al K1 N2 C21 2_656 . -148.81(8)
Al K1 N2 C21 . . 124.42(10)
O1S K1 N2 Al . . -141.47(4)
N4 K1 N2 Al 2_656 . 98.95(5)
N4 K1 N2 Al . . -17.98(3)
N2 K1 N2 Al 2_656 . -141.47(4)
C42 K1 N2 Al 2_656 . 126.92(5)
C42 K1 N2 Al . . -46.98(5)
C22 K1 N2 Al 2_656 . -62.89(10)
C22 K1 N2 Al . . 124.29(9)
Al K1 N2 Al 2_656 . 86.77(6)
N2 Al N3 C32 . . 78.67(12)
N1 Al N3 C32 . . -159.71(11)
N4 Al N3 C32 . . -41.15(12)
K2 Al N3 C32 . . -131.18(12)
K1 Al N3 C32 . . 18.22(11)
N2 Al N3 C31 . . -65.87(11)
N1 Al N3 C31 . . 55.76(10)
N4 Al N3 C31 . . 174.31(9)
K2 Al N3 C31 . . 84.29(10)
K1 Al N3 C31 . . -126.31(9)
N2 Al N3 K2 . . -150.16(4)
N1 Al N3 K2 . . -28.53(5)
N4 Al N3 K2 . . 90.02(5)
K1 Al N3 K2 . . 149.395(19)
N1 K2 N3 C32 . . 150.13(11)
N1 K2 N3 C32 5_656 . -29.87(11)
N3 K2 N3 C32 5_656 . 10(12)
C31 K2 N3 C32 5_656 . 69.82(13)
C31 K2 N3 C32 . . -110.18(13)
C11 K2 N3 C32 5_656 . -45.36(11)
C11 K2 N3 C32 . . 134.65(11)
Al K2 N3 C32 5_656 . -49.03(12)
Al K2 N3 C32 . . 130.97(12)
N1 K2 N3 C31 . . -99.69(8)
N1 K2 N3 C31 5_656 . 80.31(8)
N3 K2 N3 C31 5_656 . 121(12)
C31 K2 N3 C31 5_656 . 180.0
C11 K2 N3 C31 5_656 . 64.83(8)
C11 K2 N3 C31 . . -115.17(8)
Al K2 N3 C31 5_656 . 61.15(8)
Al K2 N3 C31 . . -118.84(8)
N1 K2 N3 Al . . 19.16(3)
N1 K2 N3 Al 5_656 . -160.84(3)
N3 K2 N3 Al 5_656 . -121(12)
C31 K2 N3 Al 5_656 . -61.15(8)
C31 K2 N3 Al . . 118.84(8)
C11 K2 N3 Al 5_656 . -176.33(4)
C11 K2 N3 Al . . 3.67(4)
Al K2 N3 Al 5_656 . 180.0
N2 Al N4 C42 . . 54.48(11)
N1 Al N4 C42 . . -67.29(11)
N3 Al N4 C42 . . 175.13(9)
K2 Al N4 C42 . . -125.88(9)
K1 Al N4 C42 . . 81.96(10)
N2 Al N4 C41 . . -162.25(10)
N1 Al N4 C41 . . 75.98(12)
N3 Al N4 C41 . . -41.60(12)
K2 Al N4 C41 . . 17.39(11)
K1 Al N4 C41 . . -134.78(12)
N2 Al N4 K1 . . -27.47(5)
N1 Al N4 K1 . . -149.24(4)
N3 Al N4 K1 . . 93.17(5)
K2 Al N4 K1 . . 152.17(2)
O1S K1 N4 C42 . . -31.94(8)
N4 K1 N4 C42 2_656 . 148.06(8)
N2 K1 N4 C42 . . -100.87(9)
N2 K1 N4 C42 2_656 . 71.36(9)
C42 K1 N4 C42 2_656 . 175.00(6)
C22 K1 N4 C42 2_656 . 60.24(8)
C22 K1 N4 C42 . . -116.82(9)
Al K1 N4 C42 2_656 . 109.28(8)
Al K1 N4 C42 . . -118.70(10)
O1S K1 N4 C41 . . -141.66(11)
N4 K1 N4 C41 2_656 . 38.34(11)
N2 K1 N4 C41 . . 149.41(12)
N2 K1 N4 C41 2_656 . -38.35(12)
C42 K1 N4 C41 2_656 . 65.28(13)
C42 K1 N4 C41 . . -109.71(14)
C22 K1 N4 C41 2_656 . -49.47(12)
C22 K1 N4 C41 . . 133.46(12)
Al K1 N4 C41 2_656 . -0.43(12)
Al K1 N4 C41 . . 131.58(13)
O1S K1 N4 Al . . 86.76(4)
N4 K1 N4 Al 2_656 . -93.24(4)
N2 K1 N4 Al . . 17.83(3)
N2 K1 N4 Al 2_656 . -169.94(4)
C42 K1 N4 Al 2_656 . -66.30(8)
C42 K1 N4 Al . . 118.70(9)
C22 K1 N4 Al 2_656 . 178.95(4)
C22 K1 N4 Al . . 1.88(5)
Al K1 N4 Al 2_656 . -132.01(3)
C1S O1S C1S C2S 2_656 . -7.13(16)
K1 O1S C1S C2S . . 172.87(16)
O1S C1S C2S C2S . 2_656 19.0(4)
C12 N1 C11 K2 . . 111.78(11)
Al N1 C11 K2 . . -89.74(9)
N1 K2 C11 N1 5_656 . 180.0
N3 K2 C11 N1 5_656 . -147.85(8)
N3 K2 C11 N1 . . 32.15(8)
C31 K2 C11 N1 5_656 . -173.11(8)
C31 K2 C11 N1 . . 6.88(8)
C11 K2 C11 N1 5_656 . -88(10)
Al K2 C11 N1 5_656 . -145.30(6)
Al K2 C11 N1 . . 34.70(6)
C21 N2 C22 K1 . . 114.31(10)
Al N2 C22 K1 . . -87.64(9)
O1S K1 C22 N2 . . -84.46(7)
N4 K1 C22 N2 2_656 . 158.58(7)
N4 K1 C22 N2 . . 32.87(7)
N2 K1 C22 N2 2_656 . -162.50(10)
C42 K1 C22 N2 2_656 . -177.52(8)
C42 K1 C22 N2 . . 8.25(8)
C22 K1 C22 N2 2_656 . -84.45(7)
Al K1 C22 N2 2_656 . 159.32(6)
Al K1 C22 N2 . . 34.16(6)
C32 N3 C31 K2 . . 124.60(11)
Al N3 C31 K2 . . -86.09(7)
N1 K2 C31 N3 . . 68.95(7)
N1 K2 C31 N3 5_656 . -111.05(7)
N3 K2 C31 N3 5_656 . 180.0
C31 K2 C31 N3 5_656 . 167(13)
C11 K2 C31 N3 5_656 . -114.31(8)
C11 K2 C31 N3 . . 65.69(8)
Al K2 C31 N3 5_656 . -142.31(6)
Al K2 C31 N3 . . 37.69(6)
C41 N4 C42 K1 . . 126.41(10)
Al N4 C42 K1 . . -86.19(7)
O1S K1 C42 N4 . . 151.82(7)
N4 K1 C42 N4 2_656 . -52.04(12)
N2 K1 C42 N4 . . 67.05(7)
N2 K1 C42 N4 2_656 . -121.32(7)
C42 K1 C42 N4 2_656 . -28.18(8)
C22 K1 C42 N4 2_656 . -120.14(8)
C22 K1 C42 N4 . . 63.15(8)
Al K1 C42 N4 2_656 . -89.52(8)
Al K1 C42 N4 . . 37.12(6)
